data_1543080
loop_
_publ_author_name
'Kirkham, Melanie J.'
'dos Santos, Antonio M.'
'Rawn, Claudia J.'
'Lara-Curzio, Edgar'
'Sharp, Jeff W.'
'Thompson, Alan J.'

_publ_contact_author_address 'Oak Ridge National Laboratory, Oak Ridge, TN  37831 USA		'
_publ_contact_author_email kirkhammj@ornl.gov
_publ_contact_author_name 'Melanie J. Kirkham'
_publ_section_title
;
 Abinitio determination of crystal structures of the thermoelectric
 material MgAgSb
;
_journal_coden_Cambridge 640
_journal_issue 14
_journal_name_full 'Physical Review B'
_journal_page_first 144120
_journal_paper_doi 10.1103/PhysRevB.85.144120
_journal_volume 85
_journal_year 2012
_chemical_formula_sum 'Ag2 Mg2 Sb2'
_chemical_formula_weight 253.935
_space_group_IT_number 129
_symmetry_Int_Tables_number 129
_symmetry_space_group_name_Hall '-P 4a 2a'
_symmetry_space_group_name_H-M 'P 4/n m m :2'
_audit_creation_date '12/9/2011 5:19:28 PM'
_audit_creation_method 'Generated by HighScore Plus 3.0.4'
_cell_angle_alpha 90
_cell_angle_beta 90
_cell_angle_gamma 90
_cell_formula_units_Z 2
_cell_length_a 4.41991(8)
_cell_length_b 4.41991(8)
_cell_length_c 6.8896(2)
_cell_volume 134.593(5)
_refine_ls_R_factor_all 0.03878414
_cod_data_source_file mid-T_330C_final_v5_encifed.CIF
_cod_data_source_block mid-T_phase
_cod_original_sg_symbol_H-M 'P 4/n m m'
_cod_original_formula_sum 'Sb2.00 Ag2.00 Mg2.00'
_cod_database_code 1543080

loop_
_symmetry_equiv_pos_as_xyz
'X, Y, Z'
'-Y+1/2, X, Z'
'-X+1/2, -Y+1/2, Z'
'Y, -X+1/2, Z'
'X+1/2, -Y, -Z'
'-X, Y+1/2, -Z'
'Y+1/2, X+1/2, -Z'
'-Y, -X, -Z'
'-X, -Y, -Z'
'Y+1/2, -X, -Z'
'X+1/2, Y+1/2, -Z'
'-Y, X+1/2, -Z'
'-X+1/2, Y, Z'
'X, -Y+1/2, Z'
'-Y+1/2, -X+1/2, Z'
'Y, X, Z'

loop_
_atom_site_aniso_label
_atom_site_aniso_U_11
_atom_site_aniso_U_22
_atom_site_aniso_U_33
_atom_site_aniso_U_23
_atom_site_aniso_U_13
_atom_site_aniso_U_12
Sb1 0.000000 0.000000 0.000000 0.000000 0.000000 0.000000
Ag2 0.000000 0.000000 0.000000 0.000000 0.000000 0.000000
Mg3 0.000000 0.000000 0.000000 0.000000 0.000000 0.000000

loop_
_atom_site_label
_atom_site_type_symbol
_atom_site_fract_x
_atom_site_fract_y
_atom_site_fract_z
_atom_site_U_iso_or_equiv
_atom_site_thermal_displace_type
_atom_site_occupancy
_atom_site_symmetry_multiplicity
_atom_site_Wyckoff_symbol
_atom_site_calc_flag
Sb1 Sb 0.250000 0.250000 0.7292(4) 0.000000 Uiso 1.000000 2 c d
Ag2 Ag 0.750000 0.250000 0.000000 0.000000 Uiso 1.000000 2 a d
Mg3 Mg 0.250000 0.250000 0.333(1) 0.000000 Uiso 1.000000 2 c d
